data_2102024
loop_
_publ_author_name
'O'Leary, Brian'
'Spalding, Trevor R.'
'Ferguson, George'
'Glidewell, Christopher'

_publ_section_title
;
 Oligosiloxanediols as building blocks for supramolecular chemistry:
 hydrogen-bonded adducts with amines form supramolecular structures in
 zero, one and two dimensions
;
_journal_issue 2
_journal_name_full 'Acta Crystallographica Section B'
_journal_page_first 273
_journal_page_last 286
_journal_paper_doi 10.1107/S0108768199013051
_journal_volume 56
_journal_year 2000
_chemical_formula_moiety 'C24 H22 O3 Si2, C5 H5 N'
_chemical_formula_sum 'C29 H27 N O3 Si2'
_chemical_formula_weight 493.70
_chemical_name_systematic
;
1,1,3,3-Tetraphenyldisiloxane-1,3-diol--pyridine (1/1)
;
_space_group_IT_number 2
_symmetry_cell_setting triclinic
_symmetry_space_group_name_Hall '-P 1'
_symmetry_space_group_name_H-M 'P -1'
_cell_angle_alpha 74.645(11)
_cell_angle_beta 81.968(13)
_cell_angle_gamma 85.511(11)
_cell_formula_units_Z 1
_cell_length_a 6.4469(15)
_cell_length_b 10.2837(15)
_cell_length_c 10.6088(15)
_cell_measurement_reflns_used 25
_cell_measurement_temperature 294.0(10)
_cell_measurement_theta_max 19.00
_cell_measurement_theta_min 10.00
_cell_volume 671.0(2)
_computing_cell_refinement 'SET4 & CELDIM in CAD-4-PC Software (Enraf-Nonius, 1992)'
_computing_data_collection 'CAD-4-PC Software (Enraf-Nonius, 1992)'
_computing_data_reduction 'DATRD2 in NRCVAX96 (Gabe et al., 1989)'
_computing_molecular_graphics 'NRCVAX96, ORTEP (Johnson, 1976), PLATON (Spek, 1998)'
_computing_publication_material 'NRCVAX96, SHELXL97  and WordPerfect macro PREP8 (Ferguson, 1998)'
_computing_structure_refinement 'NRCVAX96 and SHELXL97 (Sheldrick, 1997b)'
_computing_structure_solution 'SHELXS97 (Sheldrick, 1997a)'
_diffrn_ambient_temperature 294.0(10)
_diffrn_measured_fraction_theta_full 1.000
_diffrn_measured_fraction_theta_max 1.000
_diffrn_measurement_device 'Enraf-Nonius CAD-4'
_diffrn_measurement_method \q/2\q
_diffrn_radiation_monochromator graphite
_diffrn_radiation_source 'X-ray tube'
_diffrn_radiation_type 'Mo K\a'
_diffrn_radiation_wavelength .71073
_diffrn_reflns_av_R_equivalents .000
_diffrn_reflns_av_sigmaI/netI .0176
_diffrn_reflns_limit_h_max 8
_diffrn_reflns_limit_h_min -8
_diffrn_reflns_limit_k_max 13
_diffrn_reflns_limit_k_min 0
_diffrn_reflns_limit_l_max 13
_diffrn_reflns_limit_l_min -12
_diffrn_reflns_number 2899
_diffrn_reflns_theta_full 26.88
_diffrn_reflns_theta_max 26.88
_diffrn_reflns_theta_min 2.00
_diffrn_standards_decay_% 'no decay, variation 2.9'
_diffrn_standards_interval_time 120
_diffrn_standards_number 3
_exptl_absorpt_coefficient_mu .162
_exptl_absorpt_correction_T_max 1.0000
_exptl_absorpt_correction_T_min 1.0000
_exptl_absorpt_correction_type none
_exptl_crystal_colour colourless
_exptl_crystal_density_diffrn 1.222
_exptl_crystal_density_method 'not measured'
_exptl_crystal_description block
_exptl_crystal_F_000 260
_exptl_crystal_size_max .35
_exptl_crystal_size_mid .35
_exptl_crystal_size_min .33
_refine_diff_density_max .295
_refine_diff_density_min -.258
_refine_ls_extinction_coef .034(5)
_refine_ls_extinction_method SHELXL
_refine_ls_goodness_of_fit_ref 1.069
_refine_ls_hydrogen_treatment constr
_refine_ls_matrix_type full
_refine_ls_number_parameters 163
_refine_ls_number_reflns 2899
_refine_ls_number_restraints 0
_refine_ls_restrained_S_all 1.069
_refine_ls_R_factor_all .0489
_refine_ls_R_factor_gt .0403
_refine_ls_shift/su_max .000
_refine_ls_shift/su_mean .000
_refine_ls_structure_factor_coef Fsqd
_refine_ls_weighting_details 'w=1/[\s^2^(Fo^2^)+(0.0522P)^2^+0.1916P] where P=(Fo^2^+2Fc^2^)/3'
_refine_ls_weighting_scheme calc
_refine_ls_wR_factor_ref .1094
_reflns_number_gt 2449
_reflns_number_total 2899
_reflns_threshold_expression >2\s(I)
_cod_data_source_file cf0008.cif
_cod_data_source_block sila6
_cod_database_code 2102024
_cod_database_fobs_code 2102024

loop_
_symmetry_equiv_pos_as_xyz
'x, y, z'
'-x, -y, -z'

loop_
_atom_site_label
_atom_site_fract_x
_atom_site_fract_y
_atom_site_fract_z
_atom_site_U_iso_or_equiv
_atom_site_adp_type
_atom_site_calc_flag
_atom_site_refinement_flags
_atom_site_occupancy
_atom_site_disorder_group
_atom_site_type_symbol
Si1 .33028(7) .62363(4) .49582(4) .03472(15) Uani d . 1 . Si
O1 .5000 .5000 .5000 .0533(5) Uani d S 1 . O
O2 .1014(2) .57049(15) .56521(11) .0543(3) Uani d P 1 . O
C11 .4150(3) .73920(16) .58522(15) .0395(3) Uani d . 1 . C
C12 .6050(3) .7218(2) .63580(19) .0547(5) Uani d . 1 . C
C13 .6656(4) .8117(2) .6995(2) .0713(6) Uani d . 1 . C
C14 .5397(5) .9205(2) .7125(2) .0729(7) Uani d . 1 . C
C15 .3511(5) .9413(2) .6639(2) .0752(7) Uani d . 1 . C
C16 .2877(4) .85129(19) .60049(19) .0582(5) Uani d . 1 . C
C21 .3102(3) .71147(15) .32045(15) .0404(4) Uani d . 1 . C
C22 .4845(3) .72227(19) .22522(17) .0532(4) Uani d . 1 . C
C23 .4705(4) .7935(2) .0954(2) .0717(6) Uani d . 1 . C
C24 .2840(5) .8548(2) .0595(2) .0811(8) Uani d . 1 . C
C25 .1106(4) .8451(3) .1507(2) .0807(7) Uani d . 1 . C
C26 .1224(3) .7743(2) .28057(19) .0600(5) Uani d . 1 . C
N31 .0305(4) .5302(3) .8578(3) .0952(8) Uani d P .50 . N
C32 .1757(5) .5528(3) .9314(4) .1131(12) Uani d . 1 . C
C33 .1445(5) .5239(3) 1.0681(4) .1077(11) Uani d . 1 . C
C31 .0305(4) .5302(3) .8578(3) .0952(8) Uani d P .50 -1 C
H1 .0547 .5287 .5202 .081 Uiso calc PR .50 . H
H2 .0954 .5576 .6453 .081 Uiso calc PR .50 . H
H12 .6939 .6483 .6268 .066 Uiso calc R 1 . H
H13 .7933 .7972 .7335 .086 Uiso calc R 1 . H
H14 .5817 .9809 .7545 .087 Uiso calc R 1 . H
H15 .2647 1.0158 .6732 .090 Uiso calc R 1 . H
H16 .1588 .8662 .5680 .070 Uiso calc R 1 . H
H22 .6121 .6812 .2488 .064 Uiso calc R 1 . H
H23 .5882 .7996 .0328 .086 Uiso calc R 1 . H
H24 .2753 .9031 -.0273 .097 Uiso calc R 1 . H
H25 -.0162 .8862 .1257 .097 Uiso calc R 1 . H
H26 .0032 .7686 .3419 .072 Uiso calc R 1 . H
H31 .0490 .5485 .7732 .114 Uiso calc PR .50 . H
H32 .3015 .5894 .8877 .136 Uiso calc R 1 . H
H33 .2504 .5429 1.1110 .129 Uiso calc R 1 . H

loop_
_atom_site_aniso_label
_atom_site_aniso_U_11
_atom_site_aniso_U_22
_atom_site_aniso_U_33
_atom_site_aniso_U_12
_atom_site_aniso_U_13
_atom_site_aniso_U_23
Si1 .0367(2) .0342(2) .0326(2) -.00223(16) -.00517(16) -.00672(16)
O1 .0660(12) .0377(9) .0603(11) .0112(8) -.0217(9) -.0166(8)
O2 .0482(7) .0757(9) .0396(6) -.0232(6) -.0002(5) -.0126(6)
C11 .0467(9) .0371(8) .0333(7) -.0037(7) -.0001(6) -.0089(6)
C12 .0529(11) .0593(11) .0603(11) -.0020(9) -.0121(9) -.0274(9)
C13 .0743(15) .0833(16) .0683(14) -.0214(12) -.0143(11) -.0327(12)
C14 .111(2) .0614(13) .0537(12) -.0303(13) .0022(12) -.0263(10)
C15 .117(2) .0453(11) .0634(13) .0074(12) .0043(13) -.0247(10)
C16 .0680(13) .0508(10) .0562(11) .0107(9) -.0066(9) -.0186(9)
C21 .0498(9) .0368(8) .0348(8) -.0023(7) -.0074(7) -.0082(6)
C22 .0581(11) .0557(11) .0431(9) -.0072(9) -.0006(8) -.0093(8)
C23 .0943(18) .0727(14) .0424(10) -.0192(13) .0090(11) -.0095(10)
C24 .125(2) .0705(15) .0404(11) -.0011(14) -.0210(13) .0040(10)
C25 .0962(19) .0791(16) .0592(13) .0225(14) -.0325(13) -.0003(11)
C26 .0623(12) .0640(12) .0491(10) .0133(10) -.0143(9) -.0076(9)
N31 .0744(16) .0770(16) .130(2) -.0169(13) .0008(15) -.0234(15)
C32 .078(2) .097(2) .146(3) -.0284(17) .024(2) -.012(2)
C33 .084(2) .090(2) .151(3) -.0225(17) -.018(2) -.027(2)
C31 .0744(16) .0770(16) .130(2) -.0169(13) .0008(15) -.0234(15)

loop_
_atom_type_symbol
_atom_type_description
_atom_type_scat_dispersion_real
_atom_type_scat_dispersion_imag
_atom_type_scat_source
C C .0033 .0016 'International Tables Vol C Tables 4.2.6.8 and 6.1.1.4'
H H .0000 .0000 'International Tables Vol C Tables 4.2.6.8 and 6.1.1.4'
N N .0061 .0033 'International Tables Vol C Tables 4.2.6.8 and 6.1.1.4'
O O .0106 .0060 'International Tables Vol C Tables 4.2.6.8 and 6.1.1.4'
Si Si .0817 .0704 'International Tables Vol C Tables 4.2.6.8 and 6.1.1.4'

loop_
_geom_angle_atom_site_label_1
_geom_angle_atom_site_label_2
_geom_angle_atom_site_label_3
_geom_angle_site_symmetry_1
_geom_angle_site_symmetry_3
_geom_angle
_geom_angle_publ_flag
O1 Si1 O2 . . 111.11(6) no
O1 Si1 C21 . . 108.16(6) no
O2 Si1 C21 . . 108.49(7) no
O1 Si1 C11 . . 109.18(6) no
O2 Si1 C11 . . 108.64(7) no
C21 Si1 C11 . . 111.27(7) no
Si1 O1 Si1 . 2_666 180.0 y
C12 C11 C16 . . 117.12(17) no
C12 C11 Si1 . . 122.93(13) no
C16 C11 Si1 . . 119.93(14) no
C11 C12 C13 . . 121.49(19) no
C14 C13 C12 . . 120.3(2) no
C13 C14 C15 . . 120.0(2) no
C14 C15 C16 . . 120.3(2) no
C15 C16 C11 . . 120.8(2) no
C26 C21 C22 . . 117.52(16) no
C26 C21 Si1 . . 121.15(14) no
C22 C21 Si1 . . 121.27(13) no
C23 C22 C21 . . 121.0(2) no
C24 C23 C22 . . 120.1(2) no
C25 C24 C23 . . 120.1(2) no
C24 C25 C26 . . 120.4(2) no
C25 C26 C21 . . 121.0(2) no
C33 N31 C32 2_567 . 113.0(3) no
N31 C32 C33 . . 123.3(3) no
C31 C33 N31 2_567 2_567 .0(2) no
C31 C33 C32 2_567 . 123.7(3) no
N31 C33 C32 2_567 . 123.7(3) no

loop_
_geom_bond_atom_site_label_1
_geom_bond_atom_site_label_2
_geom_bond_site_symmetry_2
_geom_bond_distance
_geom_bond_publ_flag
Si1 O1 . 1.6067(5) y
Si1 O2 . 1.621(2) y
Si1 C21 . 1.8582(16) no
Si1 C11 . 1.8584(16) no
O1 Si1 2_666 1.6067(5) no
C11 C12 . 1.385(2) no
C11 C16 . 1.394(2) no
C12 C13 . 1.387(3) no
C13 C14 . 1.356(3) no
C14 C15 . 1.366(4) no
C15 C16 . 1.394(3) no
C21 C26 . 1.392(3) no
C21 C22 . 1.392(2) no
C22 C23 . 1.390(3) no
C23 C24 . 1.368(4) no
C24 C25 . 1.364(4) no
C25 C26 . 1.387(3) no
N31 C33 2_567 1.349(4) no
N31 C32 . 1.369(5) no
C32 C33 . 1.390(5) no
C33 C31 2_567 1.349(4) no
C33 N31 2_567 1.349(4) no

loop_
_geom_hbond_atom_site_label_D
_geom_hbond_atom_site_label_H
_geom_hbond_atom_site_label_A
_geom_hbond_site_symmetry_A
_geom_hbond_distance_DH
_geom_hbond_distance_HA
_geom_hbond_distance_DA
_geom_hbond_angle_DHA
_geom_hbond_publ_flag
O2 H1 O2 2_566 .82 1.94 2.755(2) 170 yes
O2 H2 N31 . .82 2.18 2.995(3) 172 yes
C31 H31 O2 . .86 2.14 2.995(3) 174 yes

loop_
_geom_torsion_atom_site_label_1
_geom_torsion_atom_site_label_2
_geom_torsion_atom_site_label_3
_geom_torsion_atom_site_label_4
_geom_torsion_site_symmetry_1
_geom_torsion_site_symmetry_4
_geom_torsion
_geom_torsion_publ_flag
O1 Si1 C11 C12 . . 4.84(16) no
O2 Si1 C11 C12 . . 126.16(15) no
C21 Si1 C11 C12 . . -114.47(16) no
O1 Si1 C11 C16 . . -176.98(13) no
O2 Si1 C11 C16 . . -55.66(16) no
C21 Si1 C11 C16 . . 63.71(16) no
C16 C11 C12 C13 . . .3(3) no
Si1 C11 C12 C13 . . 178.55(16) no
C11 C12 C13 C14 . . -.7(3) no
C12 C13 C14 C15 . . .7(3) no
C13 C14 C15 C16 . . -.3(4) no
C14 C15 C16 C11 . . -.2(3) no
C12 C11 C16 C15 . . .1(3) no
Si1 C11 C16 C15 . . -178.17(16) no
O1 Si1 C21 C26 . . 148.46(15) no
O2 Si1 C21 C26 . . 27.83(17) no
C11 Si1 C21 C26 . . -91.62(17) no
O1 Si1 C21 C22 . . -34.52(15) no
O2 Si1 C21 C22 . . -155.15(14) no
C11 Si1 C21 C22 . . 85.40(15) no
C26 C21 C22 C23 . . .2(3) no
Si1 C21 C22 C23 . . -176.97(15) no
C21 C22 C23 C24 . . .2(3) no
C22 C23 C24 C25 . . -.6(4) no
C23 C24 C25 C26 . . .6(4) no
C24 C25 C26 C21 . . -.2(4) no
C22 C21 C26 C25 . . -.2(3) no
Si1 C21 C26 C25 . . 176.96(18) no
C33 N31 C32 C33 2_567 . -.5(5) no
N31 C32 C33 C31 . 2_567 .5(6) no
N31 C32 C33 N31 . 2_567 .5(6) no
